data_7045392
loop_
_publ_author_name
'Akhtar, Muhammad Nadeem'
'Lan, Yanhua'
'AlDamen, Murad A.'
'Zheng, Yan-Zhen'
'Anson, Christopher E.'
'Powell, Annie K.'

_publ_section_title
;
 Effect of ligand substitution on the SMM properties of three
 isostructural families of double-cubane Mn<sub>4</sub>Ln<sub>2</sub>
 coordination clusters.
;
_journal_issue 10
_journal_name_full 'Dalton transactions (Cambridge, England : 2003)'
_journal_page_first 3485
_journal_page_last 3495
_journal_paper_doi 10.1039/c7dt04304j
_journal_volume 47
_journal_year 2018
_chemical_formula_moiety '2(C30 H58 La Mn2 N2 O13), 4(C2 H3 N)'
_chemical_formula_sum 'C68 H128 La2 Mn4 N8 O26'
_chemical_formula_weight 1971.36
_space_group_crystal_system triclinic
_space_group_IT_number 2
_space_group_name_Hall '-P 1'
_space_group_name_H-M_alt 'P -1'
_symmetry_space_group_name_Hall '-P 1'
_symmetry_space_group_name_H-M 'P -1'
_atom_sites_solution_hydrogens mixed
_atom_sites_solution_primary direct
_atom_sites_solution_secondary difmap
_audit_creation_date 2018-01-10
_audit_creation_method
;
Olex2 1.2
(compiled 2017.08.10 svn.r3458 for OlexSys, GUI svn.r5381)
;
_audit_update_record
;
2018-01-12 deposited with the CCDC.
2018-01-24 downloaded from the CCDC.
;
_cell_angle_alpha 95.199(4)
_cell_angle_beta 97.115(4)
_cell_angle_gamma 102.773(4)
_cell_formula_units_Z 2
_cell_length_a 13.5179(7)
_cell_length_b 13.8472(8)
_cell_length_c 24.3303(13)
_cell_measurement_reflns_used 40507
_cell_measurement_temperature 150(2)
_cell_measurement_theta_max 27.33
_cell_measurement_theta_min 1.52
_cell_volume 4374.5(4)
_computing_cell_refinement 'X-Area 1.38 (Stoe & Cie GmbH, 2006)'
_computing_data_collection 'WinXpose 1.6.8 (Stoe & Cie GmbH, 2004)'
_computing_data_reduction 'X-Area 1.38 (Stoe & Cie GmbH, 2006)'
_computing_molecular_graphics 'Olex2 (Dolomanov et al., 2009)'
_computing_publication_material 'Olex2 (Dolomanov et al., 2009)'
_computing_structure_refinement 'ShelXL (Sheldrick, 2015)'
_computing_structure_solution 'SHELXTL 6.14 (BrukerAXS Inc., 2003)'
_diffrn_ambient_temperature 150.15
_diffrn_detector_area_resol_mean 6.667
_diffrn_measured_fraction_theta_full 0.998
_diffrn_measured_fraction_theta_max 0.998
_diffrn_measurement_device_type 'Stoe IPDS II'
_diffrn_measurement_method '\w scans'
_diffrn_radiation_monochromator graphite
_diffrn_radiation_type MoK\a
_diffrn_radiation_wavelength 0.71073
_diffrn_reflns_av_R_equivalents 0.0240
_diffrn_reflns_av_unetI/netI 0.0328
_diffrn_reflns_Laue_measured_fraction_full 0.998
_diffrn_reflns_Laue_measured_fraction_max 0.998
_diffrn_reflns_limit_h_max 16
_diffrn_reflns_limit_h_min -16
_diffrn_reflns_limit_k_max 17
_diffrn_reflns_limit_k_min -17
_diffrn_reflns_limit_l_max 30
_diffrn_reflns_limit_l_min -30
_diffrn_reflns_number 31070
_diffrn_reflns_point_group_measured_fraction_full 0.998
_diffrn_reflns_point_group_measured_fraction_max 0.998
_diffrn_reflns_theta_full 25.242
_diffrn_reflns_theta_max 26.372
_diffrn_reflns_theta_min 2.106
_diffrn_source 'rotating anode'
_exptl_absorpt_coefficient_mu 1.588
_exptl_absorpt_correction_T_max 0.526
_exptl_absorpt_correction_T_min 0.461
_exptl_absorpt_correction_type multi-scan
_exptl_absorpt_process_details
;
XPREP in SHELXTL 6.14 (BrukerAXS Inc., 2003)
;
_exptl_crystal_colour orange
_exptl_crystal_colour_primary orange
_exptl_crystal_density_diffrn 1.497
_exptl_crystal_description block
_exptl_crystal_F_000 2028
_exptl_crystal_size_max 0.26
_exptl_crystal_size_mid 0.22
_exptl_crystal_size_min 0.19
_refine_diff_density_max 0.474
_refine_diff_density_min -1.679
_refine_diff_density_rms 0.134
_refine_ls_extinction_method none
_refine_ls_goodness_of_fit_ref 0.964
_refine_ls_hydrogen_treatment mixed
_refine_ls_matrix_type full
_refine_ls_number_parameters 989
_refine_ls_number_reflns 17855
_refine_ls_number_restraints 4
_refine_ls_restrained_S_all 0.964
_refine_ls_R_factor_all 0.0495
_refine_ls_R_factor_gt 0.0393
_refine_ls_shift/su_max 0.002
_refine_ls_shift/su_mean 0.000
_refine_ls_structure_factor_coef Fsqd
_refine_ls_weighting_details 'w=1/[\s^2^(Fo^2^)+(0.0773P)^2^] where P=(Fo^2^+2Fc^2^)/3'
_refine_ls_weighting_scheme calc
_refine_ls_wR_factor_gt 0.0985
_refine_ls_wR_factor_ref 0.1026
_reflns_Friedel_coverage 0.000
_reflns_number_gt 14735
_reflns_number_total 17855
_reflns_threshold_expression 'I > 2\s(I)'
_cod_data_source_file c7dt04304j2.cif
_cod_data_source_block 17-mn4la2
_cod_depositor_comments 'Adding full bibliography for 7045382--7045403.cif.'
_cod_database_code 7045392
_shelx_shelxl_version_number 2017/1
_shelx_space_group_comment
;
The symmetry employed for this shelxl refinement is uniquely defined
by the following loop, which should always be used as a source of
symmetry information in preference to the above space-group names.
They are only intended as comments.
;
_shelx_estimated_absorpt_t_max 0.752
_shelx_estimated_absorpt_t_min 0.683
_olex2_refinement_description
;
1. Fixed Uiso
 At 1.2 times of:
  All C(H,H) groups, All O(H) groups
 At 1.5 times of:
  All C(H,H,H) groups
2. Restrained distances
 O4-H4 = O6-H6 = O16-H16 = O18-H18
 0.84 with sigma of 0.04
3.a Secondary CH2 refined with riding coordinates:
 C1(H1A,H1B), C2(H2A,H2B), C3(H3A,H3B), C4(H4A,H4B), C5(H5A,H5B), C6(H6A,H6B),
 C7(H7A,H7B), C8(H8A,H8B), C9(H9A,H9B), C10(H10A,H10B), C31(H31A,H31B),
 C32(H32A,H32B), C33(H33A,H33B), C34(H34A,H34B), C35(H35A,H35B), C36(H36A,H36B),
  C37(H37A,H37B), C38(H38A,H38B), C39(H39A,H39B), C40(H40A,H40B)
3.b Me refined with riding coordinates:
 C13(H13A,H13B,H13C), C14(H14A,H14B,H14C), C15(H15A,H15B,H15C), C18(H18A,H18B,
 H18C), C19(H19A,H19B,H19C), C20(H20A,H20B,H20C), C23(H23A,H23B,H23C), C24(H24A,
 H24B,H24C), C25(H25A,H25B,H25C), C28(H28A,H28B,H28C), C29(H29A,H29B,H29C),
 C30(H30A,H30B,H30C), C43(H43A,H43B,H43C), C44(H44A,H44B,H44C), C45(H45A,H45B,
 H45C), C48(H48A,H48B,H48C), C49(H49A,H49B,H49C), C50(H50A,H50B,H50C), C53(H53A,
 H53B,H53C), C54(H54A,H54B,H54C), C55(H55A,H55B,H55C), C58(H58A,H58B,H58C),
 C59(H59A,H59B,H59C), C60(H60A,H60B,H60C)
3.c Idealised Me refined as rotating group:
 C72(H72A,H72B,H72C), C74(H74A,H74B,H74C), C76(H76A,H76B,H76C), C78(H78A,H78B,
 H78C)
;
_olex2_submission_special_instructions 'No special instructions were received'

loop_
_space_group_symop_operation_xyz
'x, y, z'
'-x, -y, -z'

loop_
_atom_site_label
_atom_site_type_symbol
_atom_site_fract_x
_atom_site_fract_y
_atom_site_fract_z
_atom_site_U_iso_or_equiv
_atom_site_adp_type
_atom_site_occupancy
_atom_site_site_symmetry_order
_atom_site_calc_flag
_atom_site_refinement_flags_posn
La1 La -0.17202(2) 0.53803(2) -0.09114(2) 0.01905(6) Uani 1 1 d .
Mn1 Mn -0.03695(4) 0.55754(4) 0.04201(2) 0.01867(10) Uani 1 1 d .
Mn2 Mn 0.16096(4) 0.66593(4) -0.00709(2) 0.02089(10) Uani 1 1 d .
O1 O -0.00167(16) 0.56655(16) -0.03084(9) 0.0199(4) Uani 1 1 d .
N1 N 0.2615(2) 0.8046(2) 0.05734(12) 0.0282(6) Uani 1 1 d .
C1 C 0.3719(3) 0.8177(3) 0.05049(17) 0.0363(9) Uani 1 1 d .
H1A H 0.401916 0.771634 0.072443 0.044 Uiso 1 1 calc R
H1B H 0.409400 0.886748 0.065471 0.044 Uiso 1 1 calc R
C2 C 0.3858(3) 0.7980(3) -0.00943(17) 0.0345(8) Uani 1 1 d .
H2A H 0.365604 0.850545 -0.030254 0.041 Uiso 1 1 calc R
H2B H 0.459180 0.801538 -0.011458 0.041 Uiso 1 1 calc R
N2 N 0.3238(2) 0.6987(2) -0.03627(12) 0.0274(6) Uani 1 1 d .
C3 C 0.2482(3) 0.7789(3) 0.11429(15) 0.0317(8) Uani 1 1 d .
H3A H 0.257129 0.841306 0.139661 0.038 Uiso 1 1 calc R
H3B H 0.302486 0.745429 0.127751 0.038 Uiso 1 1 calc R
C4 C 0.1443(3) 0.7115(3) 0.11719(14) 0.0270(7) Uani 1 1 d .
H4A H 0.144396 0.687322 0.154243 0.032 Uiso 1 1 calc R
H4B H 0.090525 0.749635 0.112262 0.032 Uiso 1 1 calc R
O3 O 0.12241(17) 0.62915(17) 0.07486(9) 0.0219(5) Uani 1 1 d .
C5 C 0.2266(3) 0.8952(3) 0.04523(17) 0.0362(8) Uani 1 1 d .
H5A H 0.264110 0.926271 0.016389 0.043 Uiso 1 1 calc R
H5B H 0.243187 0.943746 0.079437 0.043 Uiso 1 1 calc R
C6 C 0.1137(3) 0.8731(3) 0.02522(18) 0.0373(9) Uani 1 1 d .
H6A H 0.074601 0.851369 0.055536 0.045 Uiso 1 1 calc R
H6B H 0.093966 0.933334 0.012838 0.045 Uiso 1 1 calc R
O4 O 0.0926(2) 0.7952(2) -0.02042(12) 0.0377(6) Uani 1 1 d D
H4 H 0.034(3) 0.779(4) -0.0399(19) 0.045 Uiso 1 1 d DR
C7 C 0.3661(3) 0.6147(3) -0.01775(15) 0.0278(7) Uani 1 1 d .
H7A H 0.391017 0.628399 0.022842 0.033 Uiso 1 1 calc R
H7B H 0.425290 0.609448 -0.037144 0.033 Uiso 1 1 calc R
C8 C 0.2857(3) 0.5163(3) -0.03005(14) 0.0252(7) Uani 1 1 d .
H8A H 0.264587 0.499690 -0.070873 0.030 Uiso 1 1 calc R
H8B H 0.315293 0.462239 -0.016112 0.030 Uiso 1 1 calc R
O5 O 0.19839(17) 0.52319(17) -0.00386(9) 0.0223(5) Uani 1 1 d .
C9 C 0.3151(3) 0.6983(3) -0.09801(15) 0.0322(8) Uani 1 1 d .
H9A H 0.308479 0.629697 -0.116041 0.039 Uiso 1 1 calc R
H9B H 0.377863 0.741511 -0.107507 0.039 Uiso 1 1 calc R
C10 C 0.2222(3) 0.7360(3) -0.11954(16) 0.0333(8) Uani 1 1 d .
H10A H 0.227802 0.804730 -0.102034 0.040 Uiso 1 1 calc R
H10B H 0.215441 0.735678 -0.160541 0.040 Uiso 1 1 calc R
O6 O 0.13645(19) 0.6682(2) -0.10438(11) 0.0305(5) Uani 1 1 d D
H6 H 0.077(3) 0.683(3) -0.1185(18) 0.037 Uiso 1 1 d DR
O7 O -0.08042(18) 0.68556(18) 0.04959(10) 0.0268(5) Uani 1 1 d .
O8 O -0.19678(19) 0.68070(19) -0.02539(10) 0.0279(5) Uani 1 1 d .
C11 C -0.1545(3) 0.7140(3) 0.02349(14) 0.0236(7) Uani 1 1 d .
C12 C -0.1935(3) 0.7961(3) 0.05535(15) 0.0298(7) Uani 1 1 d .
C13 C -0.3098(4) 0.7590(4) 0.0541(3) 0.0595(14) Uani 1 1 d .
H13A H -0.323488 0.699210 0.073200 0.089 Uiso 1 1 calc R
H13B H -0.336385 0.811307 0.072934 0.089 Uiso 1 1 calc R
H13C H -0.343547 0.742930 0.015242 0.089 Uiso 1 1 calc R
C14 C -0.1722(4) 0.8888(3) 0.0257(2) 0.0503(12) Uani 1 1 d .
H14A H -0.206023 0.872703 -0.013150 0.075 Uiso 1 1 calc R
H14B H -0.198868 0.941080 0.044541 0.075 Uiso 1 1 calc R
H14C H -0.098112 0.912422 0.026488 0.075 Uiso 1 1 calc R
C15 C -0.1411(5) 0.8205(5) 0.1159(2) 0.0641(16) Uani 1 1 d .
H15A H -0.155008 0.760496 0.134869 0.096 Uiso 1 1 calc R
H15B H -0.066898 0.844058 0.116865 0.096 Uiso 1 1 calc R
H15C H -0.167654 0.872715 0.134918 0.096 Uiso 1 1 calc R
O9 O -0.07023(18) 0.54955(18) 0.11891(9) 0.0247(5) Uani 1 1 d .
O10 O 0.06070(18) 0.49487(19) 0.16035(10) 0.0265(5) Uani 1 1 d .
C16 C -0.0203(3) 0.5251(2) 0.16100(13) 0.0226(6) Uani 1 1 d .
C17 C -0.0583(3) 0.5391(3) 0.21712(14) 0.0259(7) Uani 1 1 d .
C18 C 0.0124(3) 0.6339(4) 0.24960(17) 0.0416(10) Uani 1 1 d .
H18A H -0.009139 0.645993 0.286110 0.062 Uiso 1 1 calc R
H18B H 0.083059 0.625925 0.254794 0.062 Uiso 1 1 calc R
H18C H 0.008566 0.690583 0.228732 0.062 Uiso 1 1 calc R
C19 C -0.0508(3) 0.4492(4) 0.24910(17) 0.0425(10) Uani 1 1 d .
H19A H -0.096314 0.388519 0.228126 0.064 Uiso 1 1 calc R
H19B H 0.019996 0.441635 0.253560 0.064 Uiso 1 1 calc R
H19C H -0.071453 0.460300 0.285936 0.064 Uiso 1 1 calc R
C20 C -0.1691(3) 0.5503(3) 0.20991(16) 0.0345(8) Uani 1 1 d .
H20A H -0.214252 0.489370 0.189053 0.052 Uiso 1 1 calc R
H20B H -0.189895 0.561637 0.246676 0.052 Uiso 1 1 calc R
H20C H -0.174078 0.607177 0.189368 0.052 Uiso 1 1 calc R
O11 O -0.05320(18) 0.71007(19) -0.10693(10) 0.0279(5) Uani 1 1 d .
O12 O -0.20164(19) 0.6662(2) -0.16254(11) 0.0302(5) Uani 1 1 d .
C21 C -0.1168(3) 0.7268(3) -0.14642(14) 0.0263(7) Uani 1 1 d .
C22 C -0.0878(3) 0.8238(3) -0.17209(16) 0.0323(8) Uani 1 1 d .
C23 C -0.1457(5) 0.8153(5) -0.2306(2) 0.0676(16) Uani 1 1 d .
H23A H -0.125585 0.878533 -0.245986 0.101 Uiso 1 1 calc R
H23B H -0.129238 0.761761 -0.254373 0.101 Uiso 1 1 calc R
H23C H -0.219610 0.800052 -0.229216 0.101 Uiso 1 1 calc R
C24 C 0.0283(4) 0.8554(4) -0.1718(3) 0.0633(15) Uani 1 1 d .
H24A H 0.063726 0.860349 -0.133624 0.095 Uiso 1 1 calc R
H24B H 0.049869 0.805693 -0.195874 0.095 Uiso 1 1 calc R
H24C H 0.045526 0.920395 -0.185695 0.095 Uiso 1 1 calc R
C25 C -0.1172(5) 0.9053(4) -0.1341(3) 0.0640(14) Uani 1 1 d .
H25A H -0.079863 0.910905 -0.096332 0.096 Uiso 1 1 calc R
H25B H -0.099119 0.969365 -0.148960 0.096 Uiso 1 1 calc R
H25C H -0.191122 0.887456 -0.132957 0.096 Uiso 1 1 calc R
O13 O -0.3688(2) 0.5024(2) -0.10227(11) 0.0354(6) Uani 1 1 d .
O14 O -0.30613(19) 0.4219(2) -0.16696(11) 0.0351(6) Uani 1 1 d .
C26 C -0.3817(3) 0.4450(3) -0.14725(15) 0.0275(7) Uani 1 1 d .
C27 C -0.4901(3) 0.4000(3) -0.17875(16) 0.0328(8) Uani 1 1 d .
C28 C -0.5192(3) 0.2914(3) -0.1692(2) 0.0457(10) Uani 1 1 d .
H28A H -0.518552 0.286896 -0.129219 0.069 Uiso 1 1 calc R
H28B H -0.588073 0.260565 -0.189246 0.069 Uiso 1 1 calc R
H28C H -0.469861 0.256497 -0.183037 0.069 Uiso 1 1 calc R
C29 C -0.5669(3) 0.4537(4) -0.1559(3) 0.0599(14) Uani 1 1 d .
H29A H -0.548841 0.524133 -0.161822 0.090 Uiso 1 1 calc R
H29B H -0.636132 0.422689 -0.175379 0.090 Uiso 1 1 calc R
H29C H -0.564844 0.448648 -0.115870 0.090 Uiso 1 1 calc R
C30 C -0.4914(4) 0.4060(5) -0.2413(2) 0.0583(14) Uani 1 1 d .
H30A H -0.472604 0.476107 -0.247764 0.087 Uiso 1 1 calc R
H30B H -0.442095 0.370881 -0.254926 0.087 Uiso 1 1 calc R
H30C H -0.560307 0.374948 -0.261135 0.087 Uiso 1 1 calc R
La2 La 0.62841(2) 0.04013(2) 0.40026(2) 0.01938(6) Uani 1 1 d .
Mn3 Mn 0.58045(4) 0.07199(4) 0.53627(2) 0.01878(10) Uani 1 1 d .
Mn4 Mn 0.38358(4) 0.14408(4) 0.48918(2) 0.02073(10) Uani 1 1 d .
O2 O 0.50275(17) 0.06013(17) 0.46485(9) 0.0200(4) Uani 1 1 d .
N3 N 0.3628(2) 0.2842(2) 0.54923(12) 0.0272(6) Uani 1 1 d .
C31 C 0.2514(3) 0.2788(3) 0.54671(16) 0.0331(8) Uani 1 1 d .
H31A H 0.241602 0.345297 0.559875 0.040 Uiso 1 1 calc R
H31B H 0.222844 0.231549 0.572136 0.040 Uiso 1 1 calc R
C32 C 0.1933(3) 0.2453(3) 0.48834(17) 0.0343(8) Uani 1 1 d .
H32A H 0.119072 0.237886 0.489359 0.041 Uiso 1 1 calc R
H32B H 0.215246 0.297114 0.463983 0.041 Uiso 1 1 calc R
N4 N 0.2110(2) 0.1495(2) 0.46447(12) 0.0266(6) Uani 1 1 d .
C33 C 0.4084(3) 0.2762(3) 0.60698(14) 0.0283(7) Uani 1 1 d .
H33A H 0.353746 0.241693 0.626768 0.034 Uiso 1 1 calc R
H33B H 0.436405 0.344187 0.627026 0.034 Uiso 1 1 calc R
C34 C 0.4936(3) 0.2200(3) 0.60883(14) 0.0262(7) Uani 1 1 d .
H34A H 0.555801 0.262420 0.598331 0.031 Uiso 1 1 calc R
H34B H 0.510782 0.204357 0.647253 0.031 Uiso 1 1 calc R
O15 O 0.46187(17) 0.13014(17) 0.57153(9) 0.0220(5) Uani 1 1 d .
C35 C 0.4142(3) 0.3759(3) 0.52819(16) 0.0317(8) Uani 1 1 d .
H35A H 0.430464 0.431826 0.558718 0.038 Uiso 1 1 calc R
H35B H 0.366584 0.391987 0.497977 0.038 Uiso 1 1 calc R
C36 C 0.5119(3) 0.3666(3) 0.50615(16) 0.0326(8) Uani 1 1 d .
H36A H 0.539545 0.425925 0.488004 0.039 Uiso 1 1 calc R
H36B H 0.564469 0.359913 0.536779 0.039 Uiso 1 1 calc R
O16 O 0.4835(2) 0.2785(2) 0.46638(12) 0.0357(6) Uani 1 1 d D
H16 H 0.534(3) 0.270(4) 0.4464(18) 0.043 Uiso 1 1 d DR
C37 C 0.1537(3) 0.0638(3) 0.48869(15) 0.0286(7) Uani 1 1 d .
H37A H 0.081076 0.046702 0.470909 0.034 Uiso 1 1 calc R
H37B H 0.155608 0.082665 0.529102 0.034 Uiso 1 1 calc R
C38 C 0.1989(2) -0.0275(3) 0.48025(14) 0.0253(7) Uani 1 1 d .
H38A H 0.161730 -0.082092 0.498893 0.030 Uiso 1 1 calc R
H38B H 0.190348 -0.051063 0.439910 0.030 Uiso 1 1 calc R
O17 O 0.30481(17) -0.00336(17) 0.50269(9) 0.0221(5) Uani 1 1 d .
C39 C 0.1830(3) 0.1371(3) 0.40307(15) 0.0320(8) Uani 1 1 d .
H39A H 0.125011 0.168298 0.393118 0.038 Uiso 1 1 calc R
H39B H 0.160537 0.065187 0.389027 0.038 Uiso 1 1 calc R
C40 C 0.2734(3) 0.1848(3) 0.37576(15) 0.0332(8) Uani 1 1 d .
H40A H 0.254466 0.177670 0.334711 0.040 Uiso 1 1 calc R
H40B H 0.297994 0.256637 0.389832 0.040 Uiso 1 1 calc R
O18 O 0.3504(2) 0.1315(2) 0.39103(11) 0.0315(6) Uani 1 1 d D
H18 H 0.411(3) 0.158(3) 0.3810(18) 0.038 Uiso 1 1 d DR
O19 O 0.66821(19) 0.20758(18) 0.53345(10) 0.0275(5) Uani 1 1 d .
O20 O 0.73854(19) 0.20078(19) 0.45491(10) 0.0286(5) Uani 1 1 d .
C41 C 0.7357(3) 0.2398(3) 0.50320(14) 0.0249(7) Uani 1 1 d .
C42 C 0.8193(3) 0.3338(3) 0.52830(16) 0.0322(8) Uani 1 1 d .
C43 C 0.8105(4) 0.3637(4) 0.58926(19) 0.0521(12) Uani 1 1 d .
H43A H 0.818984 0.309173 0.611086 0.078 Uiso 1 1 calc R
H43B H 0.864000 0.423717 0.604183 0.078 Uiso 1 1 calc R
H43C H 0.742920 0.377275 0.591563 0.078 Uiso 1 1 calc R
C44 C 0.9248(3) 0.3123(4) 0.5249(2) 0.0562(13) Uani 1 1 d .
H44A H 0.933298 0.258237 0.547114 0.084 Uiso 1 1 calc R
H44B H 0.930451 0.292447 0.485963 0.084 Uiso 1 1 calc R
H44C H 0.978358 0.372478 0.539588 0.084 Uiso 1 1 calc R
C45 C 0.8063(4) 0.4180(3) 0.4937(2) 0.0588(14) Uani 1 1 d .
H45A H 0.812012 0.398196 0.454775 0.088 Uiso 1 1 calc R
H45B H 0.738656 0.431772 0.495807 0.088 Uiso 1 1 calc R
H45C H 0.859736 0.478215 0.508427 0.088 Uiso 1 1 calc R
O21 O 0.66017(18) 0.08330(19) 0.61063(9) 0.0251(5) Uani 1 1 d .
O22 O 0.53829(18) 0.02008(19) 0.66137(10) 0.0256(5) Uani 1 1 d .
C46 C 0.6293(3) 0.0611(3) 0.65651(13) 0.0232(7) Uani 1 1 d .
C47 C 0.7078(3) 0.0942(3) 0.70941(14) 0.0277(7) Uani 1 1 d .
C48 C 0.8170(3) 0.1081(4) 0.69656(17) 0.0420(10) Uani 1 1 d .
H48A H 0.865272 0.129302 0.731288 0.063 Uiso 1 1 calc R
H48B H 0.826186 0.044831 0.678911 0.063 Uiso 1 1 calc R
H48C H 0.829762 0.159040 0.671184 0.063 Uiso 1 1 calc R
C49 C 0.6878(3) 0.0173(3) 0.75055(16) 0.0398(9) Uani 1 1 d .
H49A H 0.617278 0.008867 0.758564 0.060 Uiso 1 1 calc R
H49B H 0.697340 -0.046731 0.734168 0.060 Uiso 1 1 calc R
H49C H 0.735809 0.040388 0.785249 0.060 Uiso 1 1 calc R
C50 C 0.6909(3) 0.1956(3) 0.73295(16) 0.0399(9) Uani 1 1 d .
H50A H 0.620533 0.186785 0.741250 0.060 Uiso 1 1 calc R
H50B H 0.739303 0.221831 0.767221 0.060 Uiso 1 1 calc R
H50C H 0.702014 0.242715 0.705323 0.060 Uiso 1 1 calc R
O23 O 0.55211(19) 0.19687(19) 0.37610(10) 0.0281(5) Uani 1 1 d .
O24 O 0.6588(2) 0.1554(2) 0.32168(10) 0.0299(5) Uani 1 1 d .
C51 C 0.6005(3) 0.2101(3) 0.33427(14) 0.0244(7) Uani 1 1 d .
C52 C 0.5857(3) 0.2948(3) 0.30032(16) 0.0326(8) Uani 1 1 d .
C53 C 0.6401(4) 0.2932(4) 0.2491(2) 0.0512(12) Uani 1 1 d .
H53A H 0.629398 0.348114 0.228081 0.077 Uiso 1 1 calc R
H53B H 0.713659 0.300838 0.260854 0.077 Uiso 1 1 calc R
H53C H 0.612068 0.229541 0.225276 0.077 Uiso 1 1 calc R
C54 C 0.4700(3) 0.2820(4) 0.2811(2) 0.0458(10) Uani 1 1 d .
H54A H 0.434473 0.282989 0.313858 0.069 Uiso 1 1 calc R
H54B H 0.459368 0.336718 0.259972 0.069 Uiso 1 1 calc R
H54C H 0.442724 0.218235 0.257419 0.069 Uiso 1 1 calc R
C55 C 0.6276(5) 0.3935(3) 0.3386(2) 0.0561(13) Uani 1 1 d .
H55A H 0.591535 0.392800 0.371203 0.084 Uiso 1 1 calc R
H55B H 0.701080 0.401808 0.350961 0.084 Uiso 1 1 calc R
H55C H 0.616797 0.449048 0.318181 0.084 Uiso 1 1 calc R
O25 O 0.67946(19) -0.0805(2) 0.32748(11) 0.0313(6) Uani 1 1 d .
O26 O 0.80900(19) 0.0153(2) 0.38625(11) 0.0330(6) Uani 1 1 d .
C56 C 0.7746(3) -0.0519(3) 0.34512(14) 0.0262(7) Uani 1 1 d .
C57 C 0.8505(3) -0.0962(3) 0.31492(16) 0.0328(8) Uani 1 1 d .
C58 C 0.9323(4) -0.1191(5) 0.3582(2) 0.0535(13) Uani 1 1 d .
H58A H 0.967059 -0.058007 0.382861 0.080 Uiso 1 1 calc R
H58B H 0.899534 -0.169376 0.380268 0.080 Uiso 1 1 calc R
H58C H 0.982593 -0.144675 0.338937 0.080 Uiso 1 1 calc R
C59 C 0.9034(5) -0.0168(5) 0.2815(3) 0.0682(17) Uani 1 1 d .
H59A H 0.938243 0.043499 0.306807 0.102 Uiso 1 1 calc R
H59B H 0.953780 -0.042278 0.262300 0.102 Uiso 1 1 calc R
H59C H 0.852076 -0.000865 0.253879 0.102 Uiso 1 1 calc R
C60 C 0.7962(4) -0.1901(5) 0.2764(3) 0.0709(18) Uani 1 1 d .
H60A H 0.762668 -0.240344 0.298318 0.106 Uiso 1 1 calc R
H60B H 0.744541 -0.174689 0.248814 0.106 Uiso 1 1 calc R
H60C H 0.846245 -0.216102 0.257235 0.106 Uiso 1 1 calc R
N71 N 0.3844(4) 0.4680(4) 0.3788(2) 0.0685(13) Uani 1 1 d .
C71 C 0.3272(4) 0.4714(4) 0.3406(2) 0.0475(11) Uani 1 1 d .
C72 C 0.2528(4) 0.4748(5) 0.2928(2) 0.0564(13) Uani 1 1 d .
H72A H 0.183898 0.461406 0.303343 0.085 Uiso 1 1 calc GR
H72B H 0.255579 0.424158 0.262462 0.085 Uiso 1 1 calc GR
H72C H 0.268767 0.540967 0.280188 0.085 Uiso 1 1 calc GR
N72 N 1.0795(4) 0.3528(4) 0.3732(3) 0.0807(17) Uani 1 1 d .
C73 C 0.9972(4) 0.3070(4) 0.3644(2) 0.0485(11) Uani 1 1 d .
C74 C 0.8938(4) 0.2487(4) 0.3534(2) 0.0588(13) Uani 1 1 d .
H74A H 0.872212 0.233431 0.312970 0.088 Uiso 1 1 calc GR
H74B H 0.848685 0.286301 0.369552 0.088 Uiso 1 1 calc GR
H74C H 0.889536 0.186326 0.370063 0.088 Uiso 1 1 calc GR
N73 N 0.4218(4) 0.0955(4) 0.1225(2) 0.0720(14) Uani 1 1 d .
C75 C 0.4086(3) 0.1734(4) 0.1197(2) 0.0457(10) Uani 1 1 d .
C76 C 0.3928(4) 0.2731(4) 0.1169(2) 0.0495(11) Uani 1 1 d .
H76A H 0.370684 0.296333 0.151522 0.074 Uiso 1 1 calc GR
H76B H 0.339939 0.272055 0.085230 0.074 Uiso 1 1 calc GR
H76C H 0.457106 0.318240 0.111906 0.074 Uiso 1 1 calc GR
N74 N 0.6801(6) 0.0127(5) 0.1176(3) 0.108(3) Uani 1 1 d .
C77 C 0.6420(4) 0.0031(4) 0.1569(3) 0.0592(13) Uani 1 1 d .
C78 C 0.5885(5) -0.0101(4) 0.2047(2) 0.0598(13) Uani 1 1 d .
H78A H 0.514628 -0.020317 0.192632 0.090 Uiso 1 1 calc GR
H78B H 0.612560 0.049517 0.232116 0.090 Uiso 1 1 calc GR
H78C H 0.602094 -0.068311 0.221560 0.090 Uiso 1 1 calc GR

loop_
_atom_site_aniso_label
_atom_site_aniso_U_11
_atom_site_aniso_U_22
_atom_site_aniso_U_33
_atom_site_aniso_U_23
_atom_site_aniso_U_13
_atom_site_aniso_U_12
La1 0.01733(9) 0.02210(10) 0.01806(9) 0.00340(7) 0.00166(6) 0.00549(7)
Mn1 0.0189(2) 0.0202(2) 0.0173(2) 0.00253(18) 0.00275(17) 0.00527(18)
Mn2 0.0209(2) 0.0210(2) 0.0206(2) 0.00351(19) 0.00233(18) 0.00449(19)
O1 0.0187(10) 0.0202(11) 0.0204(10) 0.0030(9) 0.0030(8) 0.0034(8)
N1 0.0325(16) 0.0213(14) 0.0289(15) 0.0029(12) 0.0062(12) 0.0010(12)
C1 0.0250(18) 0.036(2) 0.043(2) 0.0021(17) 0.0005(15) 0.0005(15)
C2 0.0258(18) 0.030(2) 0.043(2) 0.0017(16) 0.0043(15) -0.0005(15)
N2 0.0241(14) 0.0279(15) 0.0283(15) 0.0053(12) 0.0041(11) 0.0013(12)
C3 0.0344(19) 0.0310(19) 0.0235(16) -0.0006(14) -0.0008(14) -0.0014(15)
C4 0.0288(17) 0.0271(18) 0.0219(16) -0.0019(13) 0.0001(13) 0.0037(14)
O3 0.0204(11) 0.0229(12) 0.0197(10) -0.0001(9) 0.0023(8) 0.0008(9)
C5 0.043(2) 0.0258(19) 0.039(2) 0.0045(16) 0.0017(17) 0.0078(16)
C6 0.042(2) 0.0252(19) 0.045(2) 0.0015(16) 0.0042(17) 0.0116(16)
O4 0.0410(16) 0.0313(14) 0.0397(15) 0.0008(12) -0.0050(12) 0.0135(12)
C7 0.0187(16) 0.0340(19) 0.0316(18) 0.0047(15) 0.0035(13) 0.0078(14)
C8 0.0220(16) 0.0281(18) 0.0280(16) 0.0046(14) 0.0055(13) 0.0092(13)
O5 0.0183(11) 0.0245(12) 0.0246(11) 0.0044(9) 0.0039(9) 0.0050(9)
C9 0.0263(18) 0.042(2) 0.0304(18) 0.0124(16) 0.0090(14) 0.0069(16)
C10 0.0276(18) 0.039(2) 0.0347(19) 0.0139(16) 0.0087(15) 0.0045(15)
O6 0.0236(12) 0.0357(14) 0.0326(13) 0.0101(11) 0.0055(10) 0.0049(11)
O7 0.0263(12) 0.0253(12) 0.0286(12) 0.0000(10) 0.0004(9) 0.0092(10)
O8 0.0336(13) 0.0280(13) 0.0234(12) 0.0031(10) 0.0032(10) 0.0105(10)
C11 0.0249(16) 0.0230(16) 0.0257(16) 0.0083(13) 0.0071(13) 0.0077(13)
C12 0.038(2) 0.0269(18) 0.0281(17) 0.0041(14) 0.0087(15) 0.0132(15)
C13 0.049(3) 0.046(3) 0.087(4) -0.005(3) 0.035(3) 0.011(2)
C14 0.065(3) 0.035(2) 0.063(3) 0.014(2) 0.028(2) 0.023(2)
C15 0.099(4) 0.069(4) 0.037(2) -0.004(2) 0.002(3) 0.054(3)
O9 0.0232(12) 0.0301(13) 0.0214(11) 0.0025(10) 0.0020(9) 0.0084(10)
O10 0.0237(12) 0.0346(14) 0.0241(11) 0.0051(10) 0.0061(9) 0.0110(10)
C16 0.0232(16) 0.0218(16) 0.0201(15) 0.0010(12) 0.0027(12) 0.0008(12)
C17 0.0217(16) 0.036(2) 0.0208(15) 0.0022(14) 0.0042(12) 0.0094(14)
C18 0.037(2) 0.052(3) 0.031(2) -0.0085(18) 0.0064(16) 0.0037(19)
C19 0.044(2) 0.060(3) 0.032(2) 0.0194(19) 0.0108(17) 0.021(2)
C20 0.0275(18) 0.049(2) 0.0297(18) 0.0035(17) 0.0089(14) 0.0116(16)
O11 0.0239(12) 0.0321(13) 0.0270(12) 0.0102(10) -0.0020(9) 0.0060(10)
O12 0.0242(12) 0.0348(14) 0.0307(13) 0.0063(11) -0.0010(10) 0.0067(10)
C21 0.0266(17) 0.0279(18) 0.0270(16) 0.0084(14) 0.0063(13) 0.0084(14)
C22 0.0303(19) 0.035(2) 0.0347(19) 0.0170(16) 0.0043(15) 0.0086(15)
C23 0.084(4) 0.060(3) 0.050(3) 0.026(3) -0.014(3) 0.003(3)
C24 0.043(3) 0.067(4) 0.087(4) 0.047(3) 0.016(3) 0.010(2)
C25 0.081(4) 0.042(3) 0.075(4) 0.014(3) 0.025(3) 0.016(3)
O13 0.0251(13) 0.0498(17) 0.0292(13) -0.0030(12) 0.0012(10) 0.0089(12)
O14 0.0225(12) 0.0410(16) 0.0394(14) -0.0067(12) 0.0002(11) 0.0095(11)
C26 0.0185(16) 0.0299(18) 0.0324(18) 0.0089(15) -0.0008(13) 0.0027(13)
C27 0.0215(17) 0.038(2) 0.0362(19) 0.0073(16) -0.0043(14) 0.0052(15)
C28 0.032(2) 0.038(2) 0.062(3) 0.010(2) -0.0002(19) 0.0005(17)
C29 0.027(2) 0.063(3) 0.085(4) -0.009(3) -0.004(2) 0.014(2)
C30 0.040(2) 0.082(4) 0.042(2) 0.017(2) -0.010(2) -0.004(2)
La2 0.01951(9) 0.02110(10) 0.01789(9) 0.00327(7) 0.00440(6) 0.00426(7)
Mn3 0.0190(2) 0.0195(2) 0.0172(2) 0.00222(18) 0.00220(17) 0.00347(18)
Mn4 0.0222(2) 0.0210(2) 0.0204(2) 0.00423(19) 0.00421(18) 0.00678(19)
O2 0.0199(11) 0.0210(11) 0.0195(10) 0.0031(9) 0.0035(8) 0.0050(9)
N3 0.0322(16) 0.0248(15) 0.0274(15) 0.0060(12) 0.0063(12) 0.0106(12)
C31 0.034(2) 0.034(2) 0.0361(19) 0.0023(16) 0.0119(15) 0.0158(16)
C32 0.0330(19) 0.035(2) 0.040(2) 0.0049(16) 0.0066(16) 0.0182(16)
N4 0.0252(14) 0.0306(16) 0.0267(14) 0.0055(12) 0.0054(11) 0.0108(12)
C33 0.0372(19) 0.0263(18) 0.0232(16) 0.0001(13) 0.0056(14) 0.0117(15)
C34 0.0334(18) 0.0223(17) 0.0211(15) -0.0028(13) 0.0024(13) 0.0058(14)
O15 0.0233(11) 0.0221(12) 0.0202(11) -0.0002(9) 0.0015(9) 0.0067(9)
C35 0.043(2) 0.0232(18) 0.0317(18) 0.0060(14) 0.0102(16) 0.0102(15)
C36 0.041(2) 0.0218(17) 0.0348(19) 0.0038(15) 0.0119(16) 0.0045(15)
O16 0.0444(16) 0.0257(13) 0.0391(15) 0.0033(11) 0.0196(12) 0.0054(12)
C37 0.0217(16) 0.0339(19) 0.0317(18) 0.0060(15) 0.0072(13) 0.0074(14)
C38 0.0179(15) 0.0294(18) 0.0284(16) 0.0031(14) 0.0025(12) 0.0060(13)
O17 0.0185(11) 0.0249(12) 0.0234(11) 0.0048(9) 0.0029(8) 0.0058(9)
C39 0.0311(19) 0.040(2) 0.0275(17) 0.0081(16) 0.0001(14) 0.0156(16)
C40 0.036(2) 0.041(2) 0.0276(17) 0.0100(16) 0.0019(15) 0.0179(17)
O18 0.0290(13) 0.0386(15) 0.0308(13) 0.0103(11) 0.0049(10) 0.0138(11)
O19 0.0263(12) 0.0241(12) 0.0304(12) 0.0008(10) 0.0083(10) 0.0015(10)
O20 0.0304(13) 0.0283(13) 0.0248(12) 0.0030(10) 0.0039(10) 0.0023(10)
C41 0.0238(16) 0.0217(16) 0.0289(17) 0.0050(13) 0.0040(13) 0.0037(13)
C42 0.0305(19) 0.0261(18) 0.0352(19) -0.0012(15) 0.0048(15) -0.0015(15)
C43 0.056(3) 0.045(3) 0.042(2) -0.012(2) 0.009(2) -0.008(2)
C44 0.030(2) 0.059(3) 0.072(3) -0.004(3) 0.003(2) 0.002(2)
C45 0.063(3) 0.029(2) 0.075(3) 0.010(2) 0.000(3) -0.006(2)
O21 0.0222(11) 0.0318(13) 0.0198(11) 0.0018(9) 0.0031(9) 0.0037(10)
O22 0.0219(12) 0.0310(13) 0.0237(11) 0.0041(10) 0.0036(9) 0.0051(10)
C46 0.0282(17) 0.0229(16) 0.0192(15) 0.0006(12) 0.0022(13) 0.0087(13)
C47 0.0264(17) 0.0342(19) 0.0192(15) 0.0004(14) -0.0012(13) 0.0038(14)
C48 0.031(2) 0.058(3) 0.032(2) -0.0013(19) -0.0007(16) 0.0072(19)
C49 0.046(2) 0.046(2) 0.0262(18) 0.0068(17) -0.0008(16) 0.0109(19)
C50 0.045(2) 0.042(2) 0.0282(19) -0.0076(17) -0.0037(16) 0.0111(18)
O23 0.0290(13) 0.0313(13) 0.0266(12) 0.0083(10) 0.0098(10) 0.0074(10)
O24 0.0331(13) 0.0317(14) 0.0282(12) 0.0059(10) 0.0119(10) 0.0094(11)
C51 0.0268(17) 0.0230(16) 0.0244(16) 0.0078(13) 0.0053(13) 0.0054(13)
C52 0.037(2) 0.0279(19) 0.0361(19) 0.0129(16) 0.0076(16) 0.0090(15)
C53 0.063(3) 0.057(3) 0.047(3) 0.032(2) 0.025(2) 0.024(2)
C54 0.042(2) 0.050(3) 0.051(3) 0.022(2) 0.0062(19) 0.016(2)
C55 0.079(4) 0.027(2) 0.056(3) 0.010(2) -0.004(3) 0.005(2)
O25 0.0232(12) 0.0370(15) 0.0326(13) -0.0015(11) 0.0055(10) 0.0062(10)
O26 0.0272(13) 0.0408(15) 0.0287(13) -0.0021(11) 0.0031(10) 0.0065(11)
C56 0.0254(17) 0.0310(18) 0.0238(16) 0.0042(14) 0.0058(13) 0.0082(14)
C57 0.0253(18) 0.042(2) 0.0331(19) 0.0037(16) 0.0097(14) 0.0099(16)
C58 0.041(2) 0.082(4) 0.052(3) 0.019(3) 0.016(2) 0.036(2)
C59 0.075(4) 0.087(4) 0.071(4) 0.041(3) 0.052(3) 0.042(3)
C60 0.044(3) 0.078(4) 0.083(4) -0.041(3) 0.013(3) 0.016(3)
N71 0.062(3) 0.068(3) 0.071(3) -0.012(2) -0.006(2) 0.021(2)
C71 0.043(2) 0.043(3) 0.053(3) -0.008(2) 0.009(2) 0.006(2)
C72 0.045(3) 0.074(4) 0.046(3) 0.008(2) 0.007(2) 0.005(2)
N72 0.047(3) 0.085(4) 0.107(4) 0.046(3) 0.003(3) -0.001(3)
C73 0.047(3) 0.046(3) 0.056(3) 0.022(2) 0.008(2) 0.011(2)
C74 0.048(3) 0.059(3) 0.063(3) 0.005(3) 0.015(2) -0.002(2)
N73 0.059(3) 0.053(3) 0.100(4) 0.009(3) -0.002(3) 0.011(2)
C75 0.031(2) 0.043(3) 0.061(3) 0.007(2) -0.0002(19) 0.0079(18)
C76 0.042(2) 0.055(3) 0.058(3) 0.013(2) 0.011(2) 0.020(2)
N74 0.144(6) 0.060(4) 0.143(6) 0.016(4) 0.099(5) 0.031(4)
C77 0.064(3) 0.037(3) 0.081(4) -0.001(2) 0.020(3) 0.017(2)
C78 0.079(4) 0.059(3) 0.045(3) 0.000(2) 0.009(2) 0.027(3)

loop_
_atom_type_symbol
_atom_type_description
_atom_type_scat_dispersion_real
_atom_type_scat_dispersion_imag
_atom_type_scat_source
C C 0.0033 0.0016 'International Tables Vol C Tables 4.2.6.8 and 6.1.1.4'
H H 0.0000 0.0000 'International Tables Vol C Tables 4.2.6.8 and 6.1.1.4'
La La -0.2871 2.4523 'International Tables Vol C Tables 4.2.6.8 and 6.1.1.4'
Mn Mn 0.3368 0.7283 'International Tables Vol C Tables 4.2.6.8 and 6.1.1.4'
N N 0.0061 0.0033 'International Tables Vol C Tables 4.2.6.8 and 6.1.1.4'
O O 0.0106 0.0060 'International Tables Vol C Tables 4.2.6.8 and 6.1.1.4'

loop_
_geom_angle_atom_site_label_1
_geom_angle_atom_site_label_2
_geom_angle_atom_site_label_3
_geom_angle
_geom_angle_site_symmetry_1
_geom_angle_site_symmetry_3
O1 La1 O3 68.45(7) . 2_565
O1 La1 O5 70.64(7) . 2_565
O1 La1 O8 83.99(7) . .
O1 La1 O11 70.30(7) . .
O1 La1 O12 119.26(7) . .
O1 La1 O13 150.43(8) . .
O1 La1 O14 147.02(8) . .
O3 La1 O11 128.98(7) 2_565 .
O3 La1 O12 147.31(8) 2_565 .
O5 La1 O3 64.06(7) 2_565 2_565
O5 La1 O11 125.88(7) 2_565 .
O5 La1 O12 147.96(8) 2_565 .
O5 La1 O14 108.39(8) 2_565 .
O8 La1 O3 132.85(7) . 2_565
O8 La1 O5 71.11(8) . 2_565
O8 La1 O11 68.91(8) . .
O8 La1 O12 79.46(8) . .
O8 La1 O13 78.99(8) . .
O8 La1 O14 127.86(8) . .
O10 La1 O1 78.40(7) 2_565 .
O10 La1 O3 72.18(8) 2_565 2_565
O10 La1 O5 133.04(8) 2_565 2_565
O10 La1 O8 139.90(8) 2_565 .
O10 La1 O11 71.28(8) 2_565 .
O10 La1 O12 78.35(8) 2_565 .
O10 La1 O13 129.25(8) 2_565 .
O10 La1 O14 79.96(8) 2_565 .
O11 La1 O12 49.16(7) . .
O13 La1 O3 106.74(9) . 2_565
O13 La1 O5 81.00(8) . 2_565
O13 La1 O11 123.87(9) . .
O13 La1 O12 81.22(9) . .
O13 La1 O14 50.80(8) . .
O14 La1 O3 81.39(8) . 2_565
O14 La1 O11 124.72(8) . .
O14 La1 O12 79.82(9) . .
O1 Mn1 O1 81.42(10) . 2_565
O1 Mn1 O3 87.97(9) . .
O1 Mn1 O3 88.94(9) 2_565 .
O1 Mn1 O5 89.34(9) . 2_565
O1 Mn1 O5 88.03(9) 2_565 2_565
O1 Mn1 O7 96.30(10) . .
O1 Mn1 O7 177.08(10) 2_565 .
O1 Mn1 O9 98.48(10) 2_565 .
O1 Mn1 O9 178.59(10) . .
O3 Mn1 O5 176.22(9) . 2_565
O7 Mn1 O3 92.81(10) . .
O7 Mn1 O5 90.13(9) . 2_565
O9 Mn1 O3 90.62(9) . .
O9 Mn1 O5 92.07(9) . 2_565
O9 Mn1 O7 83.84(10) . .
O1 Mn2 N1 142.49(9) . .
O1 Mn2 N2 142.01(9) . .
O1 Mn2 O6 79.27(8) . .
N2 Mn2 N1 75.36(10) . .
O3 Mn2 O1 78.38(8) . .
O3 Mn2 N1 75.69(9) . .
O3 Mn2 N2 128.11(9) . .
O3 Mn2 O4 103.11(10) . .
O3 Mn2 O6 157.63(9) . .
O4 Mn2 O1 87.27(10) . .
O4 Mn2 N1 72.95(11) . .
O4 Mn2 N2 108.19(11) . .
O4 Mn2 O6 74.79(10) . .
O5 Mn2 O1 81.62(8) . .
O5 Mn2 N1 118.30(10) . .
O5 Mn2 N2 79.03(10) . .
O5 Mn2 O3 78.16(9) . .
O5 Mn2 O4 168.34(10) . .
O5 Mn2 O6 99.53(9) . .
O6 Mn2 N1 123.26(10) . .
O6 Mn2 N2 72.17(10) . .
Mn1 O1 La1 103.28(9) . .
Mn1 O1 La1 104.23(9) 2_565 .
Mn1 O1 Mn1 98.57(10) . 2_565
Mn1 O1 Mn2 98.62(9) . .
Mn1 O1 Mn2 97.04(9) 2_565 .
Mn2 O1 La1 146.56(10) . .
C1 N1 Mn2 109.0(2) . .
C3 N1 Mn2 107.0(2) . .
C3 N1 C1 109.2(3) . .
C5 N1 Mn2 108.8(2) . .
C5 N1 C1 109.9(3) . .
C5 N1 C3 112.8(3) . .
N1 C1 H1A 109.2 . .
N1 C1 H1B 109.2 . .
N1 C1 C2 112.2(3) . .
H1A C1 H1B 107.9 . .
C2 C1 H1A 109.2 . .
C2 C1 H1B 109.2 . .
C1 C2 H2A 109.2 . .
C1 C2 H2B 109.2 . .
H2A C2 H2B 107.9 . .
N2 C2 C1 112.1(3) . .
N2 C2 H2A 109.2 . .
N2 C2 H2B 109.2 . .
C2 N2 Mn2 110.2(2) . .
C2 N2 C9 108.3(3) . .
C7 N2 Mn2 102.5(2) . .
C7 N2 C2 113.0(3) . .
C7 N2 C9 111.5(3) . .
C9 N2 Mn2 111.4(2) . .
N1 C3 H3A 108.9 . .
N1 C3 H3B 108.9 . .
N1 C3 C4 113.5(3) . .
H3A C3 H3B 107.7 . .
C4 C3 H3A 108.9 . .
C4 C3 H3B 108.9 . .
C3 C4 H4A 109.7 . .
C3 C4 H4B 109.7 . .
H4A C4 H4B 108.2 . .
O3 C4 C3 110.0(3) . .
O3 C4 H4A 109.7 . .
O3 C4 H4B 109.7 . .
Mn1 O3 La1 93.86(8) . 2_565
Mn1 O3 Mn2 93.59(8) . .
Mn2 O3 La1 107.58(9) . 2_565
C4 O3 La1 122.45(19) . 2_565
C4 O3 Mn1 119.1(2) . .
C4 O3 Mn2 115.0(2) . .
N1 C5 H5A 109.2 . .
N1 C5 H5B 109.2 . .
N1 C5 C6 112.2(3) . .
H5A C5 H5B 107.9 . .
C6 C5 H5A 109.2 . .
C6 C5 H5B 109.2 . .
C5 C6 H6A 110.4 . .
C5 C6 H6B 110.4 . .
H6A C6 H6B 108.6 . .
O4 C6 C5 106.7(3) . .
O4 C6 H6A 110.4 . .
O4 C6 H6B 110.4 . .
Mn2 O4 H4 114(3) . .
C6 O4 Mn2 116.3(2) . .
C6 O4 H4 119(3) . .
N2 C7 H7A 109.3 . .
N2 C7 H7B 109.3 . .
N2 C7 C8 111.4(3) . .
H7A C7 H7B 108.0 . .
C8 C7 H7A 109.3 . .
C8 C7 H7B 109.3 . .
C7 C8 H8A 109.6 . .
C7 C8 H8B 109.6 . .
H8A C8 H8B 108.1 . .
O5 C8 C7 110.3(3) . .
O5 C8 H8A 109.6 . .
O5 C8 H8B 109.6 . .
Mn1 O5 La1 91.68(8) 2_565 2_565
Mn2 O5 La1 110.03(9) . 2_565
Mn2 O5 Mn1 91.48(8) . 2_565
C8 O5 La1 122.94(19) . 2_565
C8 O5 Mn1 122.70(19) . 2_565
C8 O5 Mn2 112.56(19) . .
N2 C9 H9A 109.7 . .
N2 C9 H9B 109.7 . .
N2 C9 C10 110.0(3) . .
H9A C9 H9B 108.2 . .
C10 C9 H9A 109.7 . .
C10 C9 H9B 109.7 . .
C9 C10 H10A 110.7 . .
C9 C10 H10B 110.7 . .
H10A C10 H10B 108.8 . .
O6 C10 C9 105.1(3) . .
O6 C10 H10A 110.7 . .
O6 C10 H10B 110.7 . .
Mn2 O6 H6 115(3) . .
C10 O6 Mn2 109.2(2) . .
C10 O6 H6 110(3) . .
C11 O7 Mn1 131.7(2) . .
C11 O8 La1 130.5(2) . .
O7 C11 C12 116.4(3) . .
O8 C11 O7 125.1(3) . .
O8 C11 C12 118.5(3) . .
C13 C12 C11 108.3(3) . .
C14 C12 C11 108.3(3) . .
C14 C12 C13 109.5(4) . .
C14 C12 C15 109.8(4) . .
C15 C12 C11 111.6(3) . .
C15 C12 C13 109.3(4) . .
C12 C13 H13A 109.5 . .
C12 C13 H13B 109.5 . .
C12 C13 H13C 109.5 . .
H13A C13 H13B 109.5 . .
H13A C13 H13C 109.5 . .
H13B C13 H13C 109.5 . .
C12 C14 H14A 109.5 . .
C12 C14 H14B 109.5 . .
C12 C14 H14C 109.5 . .
H14A C14 H14B 109.5 . .
H14A C14 H14C 109.5 . .
H14B C14 H14C 109.5 . .
C12 C15 H15A 109.5 . .
C12 C15 H15B 109.5 . .
C12 C15 H15C 109.5 . .
H15A C15 H15B 109.5 . .
H15A C15 H15C 109.5 . .
H15B C15 H15C 109.5 . .
C16 O9 Mn1 129.5(2) . .
C16 O10 La1 137.3(2) . 2_565
O9 C16 C17 117.4(3) . .
O10 C16 O9 124.7(3) . .
O10 C16 C17 117.7(3) . .
C16 C17 C19 109.8(3) . .
C16 C17 C20 111.8(3) . .
C18 C17 C16 106.5(3) . .
C18 C17 C19 109.7(3) . .
C18 C17 C20 109.7(3) . .
C20 C17 C19 109.4(3) . .
C17 C18 H18A 109.5 . .
C17 C18 H18B 109.5 . .
C17 C18 H18C 109.5 . .
H18A C18 H18B 109.5 . .
H18A C18 H18C 109.5 . .
H18B C18 H18C 109.5 . .
C17 C19 H19A 109.5 . .
C17 C19 H19B 109.5 . .
C17 C19 H19C 109.5 . .
H19A C19 H19B 109.5 . .
H19A C19 H19C 109.5 . .
H19B C19 H19C 109.5 . .
C17 C20 H20A 109.5 . .
C17 C20 H20B 109.5 . .
C17 C20 H20C 109.5 . .
H20A C20 H20B 109.5 . .
H20A C20 H20C 109.5 . .
H20B C20 H20C 109.5 . .
C21 O11 La1 94.7(2) . .
C21 O12 La1 95.3(2) . .
O11 C21 La1 60.46(18) . .
O11 C21 C22 118.1(3) . .
O12 C21 La1 60.37(18) . .
O12 C21 O11 120.8(3) . .
O12 C21 C22 121.0(3) . .
C22 C21 La1 177.9(3) . .
C21 C22 C24 111.0(3) . .
C21 C22 C25 106.8(3) . .
C23 C22 C21 111.3(4) . .
C23 C22 C24 111.1(4) . .
C23 C22 C25 109.4(4) . .
C24 C22 C25 107.0(4) . .
C22 C23 H23A 109.5 . .
C22 C23 H23B 109.5 . .
C22 C23 H23C 109.5 . .
H23A C23 H23B 109.5 . .
H23A C23 H23C 109.5 . .
H23B C23 H23C 109.5 . .
C22 C24 H24A 109.5 . .
C22 C24 H24B 109.5 . .
C22 C24 H24C 109.5 . .
H24A C24 H24B 109.5 . .
H24A C24 H24C 109.5 . .
H24B C24 H24C 109.5 . .
C22 C25 H25A 109.5 . .
C22 C25 H25B 109.5 . .
C22 C25 H25C 109.5 . .
H25A C25 H25B 109.5 . .
H25A C25 H25C 109.5 . .
H25B C25 H25C 109.5 . .
C26 O13 La1 94.1(2) . .
C26 O14 La1 93.8(2) . .
O13 C26 La1 60.61(17) . .
O13 C26 O14 121.2(3) . .
O13 C26 C27 120.2(3) . .
O14 C26 La1 60.73(18) . .
O14 C26 C27 118.6(3) . .
C27 C26 La1 177.2(3) . .
C28 C27 C26 107.8(3) . .
C28 C27 C29 108.7(4) . .
C28 C27 C30 109.0(4) . .
C29 C27 C26 110.3(3) . .
C30 C27 C26 110.1(3) . .
C30 C27 C29 111.0(4) . .
C27 C28 H28A 109.5 . .
C27 C28 H28B 109.5 . .
C27 C28 H28C 109.5 . .
H28A C28 H28B 109.5 . .
H28A C28 H28C 109.5 . .
H28B C28 H28C 109.5 . .
C27 C29 H29A 109.5 . .
C27 C29 H29B 109.5 . .
C27 C29 H29C 109.5 . .
H29A C29 H29B 109.5 . .
H29A C29 H29C 109.5 . .
H29B C29 H29C 109.5 . .
C27 C30 H30A 109.5 . .
C27 C30 H30B 109.5 . .
C27 C30 H30C 109.5 . .
H30A C30 H30B 109.5 . .
H30A C30 H30C 109.5 . .
H30B C30 H30C 109.5 . .
O2 La2 O15 68.37(7) . 2_656
O2 La2 O17 70.56(7) . 2_656
O2 La2 O20 84.92(8) . .
O2 La2 O23 71.79(7) . .
O2 La2 O24 120.91(8) . .
O2 La2 O25 145.49(8) . .
O2 La2 O26 148.84(8) . .
O15 La2 O23 129.98(7) 2_656 .
O15 La2 O24 148.10(8) 2_656 .
O15 La2 O26 103.14(8) 2_656 .
O17 La2 O15 64.42(7) 2_656 2_656
O17 La2 O23 126.68(7) 2_656 .
O17 La2 O24 146.35(8) 2_656 .
O17 La2 O25 107.84(8) 2_656 .
O17 La2 O26 78.73(8) 2_656 .
O20 La2 O15 133.67(7) . 2_656
O20 La2 O17 71.35(8) . 2_656
O20 La2 O23 69.00(8) . .
O20 La2 O24 78.08(8) . .
O20 La2 O25 128.26(8) . .
O20 La2 O26 80.40(8) . .
O22 La2 O2 77.42(7) 2_656 .
O22 La2 O15 72.04(7) 2_656 2_656
O22 La2 O17 132.80(8) 2_656 2_656
O22 La2 O20 139.40(8) 2_656 .
O22 La2 O23 70.81(8) 2_656 .
O22 La2 O24 80.24(8) 2_656 .
O22 La2 O25 80.45(8) 2_656 .
O22 La2 O26 130.06(8) 2_656 .
O24 La2 O23 49.22(7) . .
O25 La2 O15 79.80(8) . 2_656
O25 La2 O23 124.50(8) . .
O25 La2 O24 80.34(8) . .
O25 La2 O26 50.46(8) . .
O26 La2 O23 126.36(8) . .
O26 La2 O24 82.70(8) . .
O2 Mn3 O2 81.61(10) . 2_656
O2 Mn3 O15 88.40(9) 2_656 .
O2 Mn3 O15 88.67(9) . .
O2 Mn3 O17 89.24(9) . 2_656
O2 Mn3 O17 88.35(9) 2_656 2_656
O2 Mn3 O19 177.07(10) 2_656 .
O2 Mn3 O19 96.31(10) . .
O2 Mn3 O21 179.47(11) . .
O2 Mn3 O21 97.89(10) 2_656 .
O15 Mn3 O17 176.36(9) . 2_656
O19 Mn3 O15 93.62(10) . .
O19 Mn3 O17 89.56(9) . 2_656
O21 Mn3 O15 91.14(9) . .
O21 Mn3 O17 90.93(9) . 2_656
O21 Mn3 O19 84.20(10) . .
O2 Mn4 N3 142.77(9) . .
O2 Mn4 N4 141.65(9) . .
O2 Mn4 O18 79.06(8) . .
N4 Mn4 N3 75.44(10) . .
N4 Mn4 O18 72.51(10) . .
O15 Mn4 O2 78.94(8) . .
O15 Mn4 N3 75.29(9) . .
O15 Mn4 N4 127.89(9) . .
O15 Mn4 O16 102.29(10) . .
O15 Mn4 O18 157.90(9) . .
O16 Mn4 O2 86.85(9) . .
O16 Mn4 N3 73.11(10) . .
O16 Mn4 N4 109.06(11) . .
O16 Mn4 O18 74.45(10) . .
O17 Mn4 O2 81.87(8) . .
O17 Mn4 N3 117.91(10) . .
O17 Mn4 N4 78.66(10) . .
O17 Mn4 O15 78.35(9) . .
O17 Mn4 O16 168.38(10) . .
O17 Mn4 O18 100.50(9) . .
O18 Mn4 N3 122.83(10) . .
Mn3 O2 La2 103.29(9) . .
Mn3 O2 La2 104.73(9) 2_656 .
Mn3 O2 Mn3 98.39(10) . 2_656
Mn3 O2 Mn4 96.74(9) 2_656 .
Mn3 O2 Mn4 98.06(9) . .
Mn4 O2 La2 146.89(10) . .
C31 N3 Mn4 108.3(2) . .
C31 N3 C33 110.1(3) . .
C33 N3 Mn4 107.9(2) . .
C35 N3 Mn4 107.7(2) . .
C35 N3 C31 110.4(3) . .
C35 N3 C33 112.4(3) . .
N3 C31 H31A 109.1 . .
N3 C31 H31B 109.1 . .
N3 C31 C32 112.3(3) . .
H31A C31 H31B 107.9 . .
C32 C31 H31A 109.1 . .
C32 C31 H31B 109.1 . .
C31 C32 H32A 109.2 . .
C31 C32 H32B 109.2 . .
H32A C32 H32B 107.9 . .
N4 C32 C31 111.9(3) . .
N4 C32 H32A 109.2 . .
N4 C32 H32B 109.2 . .
C32 N4 Mn4 110.4(2) . .
C32 N4 C37 112.0(3) . .
C32 N4 C39 109.5(3) . .
C37 N4 Mn4 103.4(2) . .
C39 N4 Mn4 110.6(2) . .
C39 N4 C37 110.8(3) . .
N3 C33 H33A 109.0 . .
N3 C33 H33B 109.0 . .
N3 C33 C34 113.1(3) . .
H33A C33 H33B 107.8 . .
C34 C33 H33A 109.0 . .
C34 C33 H33B 109.0 . .
C33 C34 H34A 109.6 . .
C33 C34 H34B 109.6 . .
H34A C34 H34B 108.1 . .
O15 C34 C33 110.3(3) . .
O15 C34 H34A 109.6 . .
O15 C34 H34B 109.6 . .
Mn3 O15 La2 94.33(8) . 2_656
Mn3 O15 Mn4 92.83(9) . .
Mn4 O15 La2 107.28(9) . 2_656
C34 O15 La2 123.87(19) . 2_656
C34 O15 Mn3 117.5(2) . .
C34 O15 Mn4 115.14(19) . .
N3 C35 H35A 109.0 . .
N3 C35 H35B 109.0 . .
N3 C35 C36 112.8(3) . .
H35A C35 H35B 107.8 . .
C36 C35 H35A 109.0 . .
C36 C35 H35B 109.0 . .
C35 C36 H36A 110.7 . .
C35 C36 H36B 110.7 . .
H36A C36 H36B 108.8 . .
O16 C36 C35 105.4(3) . .
O16 C36 H36A 110.7 . .
O16 C36 H36B 110.7 . .
Mn4 O16 H16 118(3) . .
C36 O16 Mn4 118.2(2) . .
C36 O16 H16 114(3) . .
N4 C37 H37A 109.3 . .
N4 C37 H37B 109.3 . .
N4 C37 C38 111.6(3) . .
H37A C37 H37B 108.0 . .
C38 C37 H37A 109.3 . .
C38 C37 H37B 109.3 . .
C37 C38 H38A 109.6 . .
C37 C38 H38B 109.6 . .
H38A C38 H38B 108.1 . .
O17 C38 C37 110.4(3) . .
O17 C38 H38A 109.6 . .
O17 C38 H38B 109.6 . .
Mn3 O17 La2 91.77(8) 2_656 2_656
Mn4 O17 La2 109.79(9) . 2_656
Mn4 O17 Mn3 91.39(9) . 2_656
C38 O17 La2 122.98(19) . 2_656
C38 O17 Mn3 122.33(19) . 2_656
C38 O17 Mn4 113.0(2) . .
N4 C39 H39A 109.5 . .
N4 C39 H39B 109.5 . .
N4 C39 C40 110.7(3) . .
H39A C39 H39B 108.1 . .
C40 C39 H39A 109.5 . .
C40 C39 H39B 109.5 . .
C39 C40 H40A 110.8 . .
C39 C40 H40B 110.8 . .
H40A C40 H40B 108.9 . .
O18 C40 C39 104.6(3) . .
O18 C40 H40A 110.8 . .
O18 C40 H40B 110.8 . .
Mn4 O18 H18 104(3) . .
C40 O18 Mn4 108.7(2) . .
C40 O18 H18 114(3) . .
C41 O19 Mn3 132.5(2) . .
C41 O20 La2 129.7(2) . .
O19 C41 C42 116.8(3) . .
O20 C41 O19 124.8(3) . .
O20 C41 C42 118.5(3) . .
C43 C42 C41 111.0(3) . .
C43 C42 C44 109.3(4) . .
C44 C42 C41 109.0(3) . .
C45 C42 C41 108.1(3) . .
C45 C42 C43 110.1(4) . .
C45 C42 C44 109.4(4) . .
C42 C43 H43A 109.5 . .
C42 C43 H43B 109.5 . .
C42 C43 H43C 109.5 . .
H43A C43 H43B 109.5 . .
H43A C43 H43C 109.5 . .
H43B C43 H43C 109.5 . .
C42 C44 H44A 109.5 . .
C42 C44 H44B 109.5 . .
C42 C44 H44C 109.5 . .
H44A C44 H44B 109.5 . .
H44A C44 H44C 109.5 . .
H44B C44 H44C 109.5 . .
C42 C45 H45A 109.5 . .
C42 C45 H45B 109.5 . .
C42 C45 H45C 109.5 . .
H45A C45 H45B 109.5 . .
H45A C45 H45C 109.5 . .
H45B C45 H45C 109.5 . .
C46 O21 Mn3 129.3(2) . .
C46 O22 La2 137.3(2) . 2_656
O21 C46 C47 116.6(3) . .
O22 C46 O21 124.8(3) . .
O22 C46 C47 118.3(3) . .
C46 C47 C49 109.6(3) . .
C46 C47 C50 104.9(3) . .
C48 C47 C46 111.6(3) . .
C48 C47 C49 110.1(3) . .
C48 C47 C50 109.4(3) . .
C49 C47 C50 111.2(3) . .
C47 C48 H48A 109.5 . .
C47 C48 H48B 109.5 . .
C47 C48 H48C 109.5 . .
H48A C48 H48B 109.5 . .
H48A C48 H48C 109.5 . .
H48B C48 H48C 109.5 . .
C47 C49 H49A 109.5 . .
C47 C49 H49B 109.5 . .
C47 C49 H49C 109.5 . .
H49A C49 H49B 109.5 . .
H49A C49 H49C 109.5 . .
H49B C49 H49C 109.5 . .
C47 C50 H50A 109.5 . .
C47 C50 H50B 109.5 . .
C47 C50 H50C 109.5 . .
H50A C50 H50B 109.5 . .
H50A C50 H50C 109.5 . .
H50B C50 H50C 109.5 . .
C51 O23 La2 92.9(2) . .
C51 O24 La2 96.9(2) . .
O23 C51 La2 62.10(17) . .
O23 C51 C52 118.2(3) . .
O24 C51 La2 58.87(17) . .
O24 C51 O23 121.0(3) . .
O24 C51 C52 120.9(3) . .
C52 C51 La2 179.3(3) . .
C51 C52 C54 108.6(3) . .
C51 C52 C55 107.9(3) . .
C53 C52 C51 111.1(3) . .
C53 C52 C54 108.9(4) . .
C53 C52 C55 111.0(4) . .
C55 C52 C54 109.3(4) . .
C52 C53 H53A 109.5 . .
C52 C53 H53B 109.5 . .
C52 C53 H53C 109.5 . .
H53A C53 H53B 109.5 . .
H53A C53 H53C 109.5 . .
H53B C53 H53C 109.5 . .
C52 C54 H54A 109.5 . .
C52 C54 H54B 109.5 . .
C52 C54 H54C 109.5 . .
H54A C54 H54B 109.5 . .
H54A C54 H54C 109.5 . .
H54B C54 H54C 109.5 . .
C52 C55 H55A 109.5 . .
C52 C55 H55B 109.5 . .
C52 C55 H55C 109.5 . .
H55A C55 H55B 109.5 . .
H55A C55 H55C 109.5 . .
H55B C55 H55C 109.5 . .
C56 O25 La2 94.5(2) . .
C56 O26 La2 93.8(2) . .
O25 C56 La2 60.34(18) . .
O25 C56 O26 121.3(3) . .
O25 C56 C57 119.6(3) . .
O26 C56 La2 60.97(18) . .
O26 C56 C57 119.1(3) . .
C57 C56 La2 177.6(3) . .
C56 C57 C58 109.4(3) . .
C59 C57 C56 107.4(4) . .
C59 C57 C58 108.5(4) . .
C60 C57 C56 111.2(3) . .
C60 C57 C58 110.0(4) . .
C60 C57 C59 110.2(5) . .
C57 C58 H58A 109.5 . .
C57 C58 H58B 109.5 . .
C57 C58 H58C 109.5 . .
H58A C58 H58B 109.5 . .
H58A C58 H58C 109.5 . .
H58B C58 H58C 109.5 . .
C57 C59 H59A 109.5 . .
C57 C59 H59B 109.5 . .
C57 C59 H59C 109.5 . .
H59A C59 H59B 109.5 . .
H59A C59 H59C 109.5 . .
H59B C59 H59C 109.5 . .
C57 C60 H60A 109.5 . .
C57 C60 H60B 109.5 . .
C57 C60 H60C 109.5 . .
H60A C60 H60B 109.5 . .
H60A C60 H60C 109.5 . .
H60B C60 H60C 109.5 . .
N71 C71 C72 178.7(6) . .
C71 C72 H72A 109.5 . .
C71 C72 H72B 109.5 . .
C71 C72 H72C 109.5 . .
H72A C72 H72B 109.5 . .
H72A C72 H72C 109.5 . .
H72B C72 H72C 109.5 . .
N72 C73 C74 179.6(7) . .
C73 C74 H74A 109.5 . .
C73 C74 H74B 109.5 . .
C73 C74 H74C 109.5 . .
H74A C74 H74B 109.5 . .
H74A C74 H74C 109.5 . .
H74B C74 H74C 109.5 . .
N73 C75 C76 179.2(6) . .
C75 C76 H76A 109.5 . .
C75 C76 H76B 109.5 . .
C75 C76 H76C 109.5 . .
H76A C76 H76B 109.5 . .
H76A C76 H76C 109.5 . .
H76B C76 H76C 109.5 . .
N74 C77 C78 176.9(8) . .
C77 C78 H78A 109.5 . .
C77 C78 H78B 109.5 . .
C77 C78 H78C 109.5 . .
H78A C78 H78B 109.5 . .
H78A C78 H78C 109.5 . .
H78B C78 H78C 109.5 . .

loop_
_geom_bond_atom_site_label_1
_geom_bond_atom_site_label_2
_geom_bond_distance
_geom_bond_site_symmetry_2
La1 O1 2.503(2) .
La1 O3 2.599(2) 2_565
La1 O5 2.572(2) 2_565
La1 O8 2.535(2) .
La1 O10 2.470(2) 2_565
La1 O11 2.651(3) .
La1 O12 2.651(3) .
La1 O13 2.571(3) .
La1 O14 2.573(3) .
Mn1 O1 1.899(2) .
Mn1 O1 1.910(2) 2_565
Mn1 O3 2.179(2) .
Mn1 O5 2.259(2) 2_565
Mn1 O7 1.988(2) .
Mn1 O9 1.985(2) .
Mn2 O1 2.294(2) .
Mn2 N1 2.401(3) .
Mn2 N2 2.357(3) .
Mn2 O3 2.198(2) .
Mn2 O4 2.219(3) .
Mn2 O5 2.152(2) .
Mn2 O6 2.353(3) .
N1 C1 1.495(5) .
N1 C3 1.484(5) .
N1 C5 1.477(5) .
C1 H1A 0.9900 .
C1 H1B 0.9900 .
C1 C2 1.501(6) .
C2 H2A 0.9900 .
C2 H2B 0.9900 .
C2 N2 1.488(5) .
N2 C7 1.486(5) .
N2 C9 1.492(5) .
C3 H3A 0.9900 .
C3 H3B 0.9900 .
C3 C4 1.518(5) .
C4 H4A 0.9900 .
C4 H4B 0.9900 .
C4 O3 1.418(4) .
C5 H5A 0.9900 .
C5 H5B 0.9900 .
C5 C6 1.498(6) .
C6 H6A 0.9900 .
C6 H6B 0.9900 .
C6 O4 1.431(5) .
O4 H4 0.85(3) .
C7 H7A 0.9900 .
C7 H7B 0.9900 .
C7 C8 1.524(5) .
C8 H8A 0.9900 .
C8 H8B 0.9900 .
C8 O5 1.426(4) .
C9 H9A 0.9900 .
C9 H9B 0.9900 .
C9 C10 1.516(5) .
C10 H10A 0.9900 .
C10 H10B 0.9900 .
C10 O6 1.431(4) .
O6 H6 0.90(3) .
O7 C11 1.274(4) .
O8 C11 1.253(4) .
C11 C12 1.542(5) .
C12 C13 1.537(6) .
C12 C14 1.520(6) .
C12 C15 1.528(6) .
C13 H13A 0.9800 .
C13 H13B 0.9800 .
C13 H13C 0.9800 .
C14 H14A 0.9800 .
C14 H14B 0.9800 .
C14 H14C 0.9800 .
C15 H15A 0.9800 .
C15 H15B 0.9800 .
C15 H15C 0.9800 .
O9 C16 1.269(4) .
O10 C16 1.257(4) .
C16 C17 1.528(4) .
C17 C18 1.527(5) .
C17 C19 1.541(6) .
C17 C20 1.530(5) .
C18 H18A 0.9800 .
C18 H18B 0.9800 .
C18 H18C 0.9800 .
C19 H19A 0.9800 .
C19 H19B 0.9800 .
C19 H19C 0.9800 .
C20 H20A 0.9800 .
C20 H20B 0.9800 .
C20 H20C 0.9800 .
O11 C21 1.281(4) .
O12 C21 1.256(4) .
C21 C22 1.525(5) .
C22 C23 1.518(6) .
C22 C24 1.533(6) .
C22 C25 1.544(7) .
C23 H23A 0.9800 .
C23 H23B 0.9800 .
C23 H23C 0.9800 .
C24 H24A 0.9800 .
C24 H24B 0.9800 .
C24 H24C 0.9800 .
C25 H25A 0.9800 .
C25 H25B 0.9800 .
C25 H25C 0.9800 .
O13 C26 1.263(5) .
O14 C26 1.270(4) .
C26 C27 1.535(5) .
C27 C28 1.514(6) .
C27 C29 1.533(6) .
C27 C30 1.529(6) .
C28 H28A 0.9800 .
C28 H28B 0.9800 .
C28 H28C 0.9800 .
C29 H29A 0.9800 .
C29 H29B 0.9800 .
C29 H29C 0.9800 .
C30 H30A 0.9800 .
C30 H30B 0.9800 .
C30 H30C 0.9800 .
La2 O2 2.494(2) .
La2 O15 2.598(2) 2_656
La2 O17 2.558(2) 2_656
La2 O20 2.538(2) .
La2 O22 2.475(2) 2_656
La2 O23 2.681(3) .
La2 O24 2.613(3) .
La2 O25 2.584(3) .
La2 O26 2.598(3) .
Mn3 O2 1.920(2) 2_656
Mn3 O2 1.889(2) .
Mn3 O15 2.177(2) .
Mn3 O17 2.249(2) 2_656
Mn3 O19 1.999(3) .
Mn3 O21 1.962(2) .
Mn4 O2 2.288(2) .
Mn4 N3 2.410(3) .
Mn4 N4 2.355(3) .
Mn4 O15 2.192(2) .
Mn4 O16 2.204(3) .
Mn4 O17 2.158(2) .
Mn4 O18 2.358(3) .
N3 C31 1.484(5) .
N3 C33 1.487(4) .
N3 C35 1.474(5) .
C31 H31A 0.9900 .
C31 H31B 0.9900 .
C31 C32 1.514(5) .
C32 H32A 0.9900 .
C32 H32B 0.9900 .
C32 N4 1.479(5) .
N4 C37 1.480(5) .
N4 C39 1.480(4) .
C33 H33A 0.9900 .
C33 H33B 0.9900 .
C33 C34 1.524(5) .
C34 H34A 0.9900 .
C34 H34B 0.9900 .
C34 O15 1.421(4) .
C35 H35A 0.9900 .
C35 H35B 0.9900 .
C35 C36 1.512(5) .
C36 H36A 0.9900 .
C36 H36B 0.9900 .
C36 O16 1.435(4) .
O16 H16 0.90(3) .
C37 H37A 0.9900 .
C37 H37B 0.9900 .
C37 C38 1.530(5) .
C38 H38A 0.9900 .
C38 H38B 0.9900 .
C38 O17 1.421(4) .
C39 H39A 0.9900 .
C39 H39B 0.9900 .
C39 C40 1.515(5) .
C40 H40A 0.9900 .
C40 H40B 0.9900 .
C40 O18 1.436(4) .
O18 H18 0.90(3) .
O19 C41 1.273(4) .
O20 C41 1.256(4) .
C41 C42 1.542(5) .
C42 C43 1.529(6) .
C42 C44 1.530(6) .
C42 C45 1.527(6) .
C43 H43A 0.9800 .
C43 H43B 0.9800 .
C43 H43C 0.9800 .
C44 H44A 0.9800 .
C44 H44B 0.9800 .
C44 H44C 0.9800 .
C45 H45A 0.9800 .
C45 H45B 0.9800 .
C45 H45C 0.9800 .
O21 C46 1.279(4) .
O22 C46 1.261(4) .
C46 C47 1.528(4) .
C47 C48 1.520(5) .
C47 C49 1.531(5) .
C47 C50 1.543(6) .
C48 H48A 0.9800 .
C48 H48B 0.9800 .
C48 H48C 0.9800 .
C49 H49A 0.9800 .
C49 H49B 0.9800 .
C49 H49C 0.9800 .
C50 H50A 0.9800 .
C50 H50B 0.9800 .
C50 H50C 0.9800 .
O23 C51 1.282(4) .
O24 C51 1.253(4) .
C51 C52 1.529(5) .
C52 C53 1.525(6) .
C52 C54 1.542(6) .
C52 C55 1.534(6) .
C53 H53A 0.9800 .
C53 H53B 0.9800 .
C53 H53C 0.9800 .
C54 H54A 0.9800 .
C54 H54B 0.9800 .
C54 H54C 0.9800 .
C55 H55A 0.9800 .
C55 H55B 0.9800 .
C55 H55C 0.9800 .
O25 C56 1.266(4) .
O26 C56 1.268(4) .
C56 C57 1.534(5) .
C57 C58 1.536(6) .
C57 C59 1.530(6) .
C57 C60 1.515(6) .
C58 H58A 0.9800 .
C58 H58B 0.9800 .
C58 H58C 0.9800 .
C59 H59A 0.9800 .
C59 H59B 0.9800 .
C59 H59C 0.9800 .
C60 H60A 0.9800 .
C60 H60B 0.9800 .
C60 H60C 0.9800 .
N71 C71 1.144(7) .
C71 C72 1.452(7) .
C72 H72A 0.9800 .
C72 H72B 0.9800 .
C72 H72C 0.9800 .
N72 C73 1.135(7) .
C73 C74 1.431(7) .
C74 H74A 0.9800 .
C74 H74B 0.9800 .
C74 H74C 0.9800 .
N73 C75 1.139(7) .
C75 C76 1.448(7) .
C76 H76A 0.9800 .
C76 H76B 0.9800 .
C76 H76C 0.9800 .
N74 C77 1.147(8) .
C77 C78 1.447(8) .
C78 H78A 0.9800 .
C78 H78B 0.9800 .
C78 H78C 0.9800 .

loop_
_geom_hbond_atom_site_label_D
_geom_hbond_atom_site_label_H
_geom_hbond_atom_site_label_A
_geom_hbond_distance_DH
_geom_hbond_distance_HA
_geom_hbond_distance_DA
_geom_hbond_angle_DHA
_geom_hbond_publ_flag
O4 H4 O11 0.85(3) 1.92(4) 2.684(4) 148(5) yes
O6 H6 O11 0.90(3) 1.93(4) 2.745(4) 149(4) yes
O16 H16 O23 0.90(3) 1.98(4) 2.735(4) 140(4) yes
O18 H18 O23 0.90(3) 1.88(3) 2.757(4) 165(4) yes
